data_7226896
loop_
_publ_author_name
'Souli\'e, Marine'
'Carayon, Chantal'
'Saffon, Nathalie'
'Blanc, Sylvie'
'Fery-Forgues, Suzanne'

_publ_section_title
;
 A comparative study of nine berberine salts in the solid state:
 optimization of the photoluminescence and self-association properties
 through the choice of the anion.
;
_journal_issue 43
_journal_name_full 'Physical chemistry chemical physics : PCCP'
_journal_page_first 29999
_journal_page_last 30008
_journal_paper_doi 10.1039/c6cp05848e
_journal_volume 18
_journal_year 2016
_chemical_formula_sum 'C32 H49 N O10'
_chemical_formula_weight 607.72
_chemical_name_systematic
; 
 ? 
;
_space_group_IT_number 14
_symmetry_cell_setting monoclinic
_symmetry_space_group_name_Hall '-P 2yn'
_symmetry_space_group_name_H-M 'P 1 21/n 1'
_atom_sites_solution_hydrogens geom
_atom_sites_solution_primary direct
_atom_sites_solution_secondary difmap
_audit_creation_method SHELXL-97
_audit_update_record
;
2016-05-20 deposited with the CCDC.
2016-10-05 downloaded from the CCDC.
;
_cell_angle_alpha 90.00
_cell_angle_beta 96.490(3)
_cell_angle_gamma 90.00
_cell_formula_units_Z 4
_cell_length_a 11.3010(5)
_cell_length_b 6.6661(3)
_cell_length_c 43.6661(19)
_cell_measurement_reflns_used 2647
_cell_measurement_temperature 193(2)
_cell_measurement_theta_max 19.99
_cell_measurement_theta_min 2.42
_cell_volume 3268.4(3)
_computing_cell_refinement 'Bruker SMART'
_computing_data_collection 'Bruker SMART'
_computing_data_reduction 'Bruker SAINT'
_computing_molecular_graphics 'Bruker SHELXTL'
_computing_publication_material 'Bruker SHELXTL'
_computing_structure_refinement 'SHELXL-97 (Sheldrick, 1997)'
_computing_structure_solution 'SHELXS-97 (Sheldrick, 1990)'
_diffrn_ambient_temperature 193(2)
_diffrn_measured_fraction_theta_full 0.990
_diffrn_measured_fraction_theta_max 0.990
_diffrn_measurement_device_type 'CCD area detector'
_diffrn_measurement_method 'phi and omega scans'
_diffrn_radiation_monochromator graphite
_diffrn_radiation_source 'fine-focus sealed tube'
_diffrn_radiation_type MoK\a
_diffrn_radiation_wavelength 0.71073
_diffrn_reflns_av_R_equivalents 0.1974
_diffrn_reflns_av_sigmaI/netI 0.1895
_diffrn_reflns_limit_h_max 13
_diffrn_reflns_limit_h_min -14
_diffrn_reflns_limit_k_max 8
_diffrn_reflns_limit_k_min -8
_diffrn_reflns_limit_l_max 54
_diffrn_reflns_limit_l_min -54
_diffrn_reflns_number 41622
_diffrn_reflns_theta_full 26.37
_diffrn_reflns_theta_max 26.37
_diffrn_reflns_theta_min 5.11
_exptl_absorpt_coefficient_mu 0.091
_exptl_absorpt_correction_type none
_exptl_crystal_colour yellow
_exptl_crystal_density_diffrn 1.235
_exptl_crystal_density_method 'not measured'
_exptl_crystal_description needle
_exptl_crystal_F_000 1312
_exptl_crystal_size_max 0.40
_exptl_crystal_size_mid 0.05
_exptl_crystal_size_min 0.02
_refine_diff_density_max 0.177
_refine_diff_density_min -0.192
_refine_diff_density_rms 0.042
_refine_ls_extinction_method none
_refine_ls_goodness_of_fit_ref 0.838
_refine_ls_hydrogen_treatment mixed
_refine_ls_matrix_type full
_refine_ls_number_parameters 514
_refine_ls_number_reflns 6626
_refine_ls_number_restraints 384
_refine_ls_restrained_S_all 0.817
_refine_ls_R_factor_all 0.1765
_refine_ls_R_factor_gt 0.0565
_refine_ls_shift/su_max 0.001
_refine_ls_shift/su_mean 0.000
_refine_ls_structure_factor_coef Fsqd
_refine_ls_weighting_details 'calc w=1/[\s^2^(Fo^2^)+(0.0375P)^2^+0.0000P] where P=(Fo^2^+2Fc^2^)/3'
_refine_ls_weighting_scheme calc
_refine_ls_wR_factor_gt 0.1089
_refine_ls_wR_factor_ref 0.1330
_reflns_number_gt 2456
_reflns_number_total 6626
_reflns_threshold_expression >2sigma(I)
_cod_data_source_file c6cp05848e2.cif
_cod_data_source_block BerLau
_cod_depositor_comments
;
The following automatic conversions were performed:

'_symmetry_cell_setting' value 'Monoclinic' changed to 'monoclinic'
according to
/usr/data/users/saulius/crontab/automatic-downloads/rss-feeds/RSC/lib/dictionaries/cif_core.dic
dictionary named 'cif_core.dic' version 2.4.2 from 2011-04-26.

Automatic conversion script
Id: cif_fix_values 4268 2015-11-12 08:31:59Z antanas 

 Adding full bibliography for 7226893--7226898.cif.
;
_cod_original_sg_symbol_H-M P2(1)/n
_cod_database_code 7226896

loop_
_symmetry_equiv_pos_as_xyz
'x, y, z'
'-x+1/2, y+1/2, -z+1/2'
'-x, -y, -z'
'x-1/2, -y-1/2, z-1/2'

loop_
_atom_site_label
_atom_site_type_symbol
_atom_site_fract_x
_atom_site_fract_y
_atom_site_fract_z
_atom_site_U_iso_or_equiv
_atom_site_adp_type
_atom_site_occupancy
_atom_site_symmetry_multiplicity
_atom_site_calc_flag
_atom_site_refinement_flags
_atom_site_disorder_assembly
_atom_site_disorder_group
N1 N 0.34668(19) 0.4106(4) 0.16080(5) 0.0296(6) Uani 1 1 d . . .
O1 O 0.3253(2) 1.2365(3) 0.08568(5) 0.0541(6) Uani 1 1 d . . .
O2 O 0.13023(19) 1.1296(3) 0.08632(5) 0.0574(7) Uani 1 1 d . . .
O3 O 0.30792(17) -0.1203(3) 0.20452(4) 0.0406(6) Uani 1 1 d . . .
O4 O 0.08382(17) -0.2353(3) 0.22109(4) 0.0445(6) Uani 1 1 d . . .
C1 C 0.2021(3) 1.2897(5) 0.07681(7) 0.0540(10) Uani 1 1 d . . .
H1A H 0.1827 1.4166 0.0869 0.065 Uiso 1 1 calc R . .
H1B H 0.1875 1.3083 0.0542 0.065 Uiso 1 1 calc R . .
C2 C 0.3239(3) 1.0657(5) 0.10286(7) 0.0395(8) Uani 1 1 d . . .
C3 C 0.2073(3) 0.9996(5) 0.10358(7) 0.0409(8) Uani 1 1 d . . .
C4 C 0.1793(3) 0.8317(5) 0.11894(7) 0.0381(8) Uani 1 1 d . . .
H4 H 0.0991 0.7899 0.1193 0.046 Uiso 1 1 calc R . .
C5 C 0.2771(3) 0.7211(5) 0.13452(6) 0.0306(7) Uani 1 1 d . . .
C6 C 0.3934(3) 0.7896(5) 0.13400(6) 0.0332(8) Uani 1 1 d . . .
C7 C 0.4184(3) 0.9622(5) 0.11799(7) 0.0392(8) Uani 1 1 d . . .
H7 H 0.4980 1.0070 0.1175 0.047 Uiso 1 1 calc R . .
C8 C 0.4924(3) 0.6731(5) 0.15216(7) 0.0393(8) Uani 1 1 d . . .
H8A H 0.5686 0.6996 0.1437 0.047 Uiso 1 1 calc R . .
H8B H 0.5007 0.7171 0.1740 0.047 Uiso 1 1 calc R . .
C9 C 0.4652(2) 0.4532(5) 0.15038(7) 0.0388(8) Uani 1 1 d . . .
H9A H 0.4658 0.4066 0.1289 0.047 Uiso 1 1 calc R . .
H9B H 0.5275 0.3787 0.1635 0.047 Uiso 1 1 calc R . .
C10 C 0.2522(2) 0.5432(4) 0.15208(6) 0.0282(7) Uani 1 1 d . . .
C11 C 0.1437(2) 0.4897(5) 0.16063(6) 0.0332(8) Uani 1 1 d . . .
H11 H 0.0781 0.5771 0.1555 0.040 Uiso 1 1 calc R . .
C12 C 0.1247(2) 0.3121(5) 0.17663(6) 0.0309(8) Uani 1 1 d . . .
C13 C 0.2219(2) 0.1805(5) 0.18426(6) 0.0261(7) Uani 1 1 d . . .
C14 C 0.3335(3) 0.2412(4) 0.17617(6) 0.0303(7) Uani 1 1 d . . .
H14 H 0.4012 0.1591 0.1818 0.036 Uiso 1 1 calc R . .
C15 C 0.2082(3) -0.0015(5) 0.19969(6) 0.0305(7) Uani 1 1 d . . .
C16 C 0.0957(3) -0.0545(5) 0.20714(6) 0.0337(8) Uani 1 1 d . . .
C17 C -0.0008(3) 0.0797(5) 0.19972(7) 0.0377(8) Uani 1 1 d . . .
H17 H -0.0771 0.0452 0.2053 0.045 Uiso 1 1 calc R . .
C18 C 0.0127(3) 0.2549(5) 0.18505(7) 0.0403(8) Uani 1 1 d . . .
H18 H -0.0540 0.3406 0.1803 0.048 Uiso 1 1 calc R . .
C19 C 0.3327(3) -0.2321(5) 0.23237(7) 0.0547(10) Uani 1 1 d . . .
H19A H 0.3162 -0.1488 0.2499 0.082 Uiso 1 1 calc R . .
H19B H 0.4166 -0.2724 0.2349 0.082 Uiso 1 1 calc R . .
H19C H 0.2822 -0.3520 0.2314 0.082 Uiso 1 1 calc R . .
C20 C -0.0292(3) -0.2857(5) 0.23096(9) 0.0667(11) Uani 1 1 d . . .
H20A H -0.0524 -0.1820 0.2450 0.100 Uiso 1 1 calc R . .
H20B H -0.0231 -0.4153 0.2416 0.100 Uiso 1 1 calc R . .
H20C H -0.0893 -0.2945 0.2130 0.100 Uiso 1 1 calc R . .
O5 O 1.24696(17) 1.1219(3) 0.64959(4) 0.0407(6) Uani 1 1 d D A .
O6 O 1.21659(18) 1.4508(4) 0.64392(5) 0.0518(6) Uani 1 1 d D A .
C21 C 1.2528(3) 1.2843(6) 0.63502(7) 0.0375(8) Uani 1 1 d DU . .
C22 C 1.3098(15) 1.269(3) 0.6052(2) 0.054(5) Uani 0.475(5) 1 d PDU A 1
H22A H 1.3592 1.3897 0.6030 0.065 Uiso 0.475(5) 1 calc PR A 1
H22B H 1.3630 1.1507 0.6062 0.065 Uiso 0.475(5) 1 calc PR A 1
C23 C 1.2185(8) 1.2506(14) 0.57697(17) 0.059(2) Uani 0.475(5) 1 d PDU A 1
H23A H 1.2603 1.2431 0.5583 0.070 Uiso 0.475(5) 1 calc PR A 1
H23B H 1.1676 1.3719 0.5753 0.070 Uiso 0.475(5) 1 calc PR A 1
C24 C 1.1390(17) 1.063(3) 0.5786(5) 0.049(4) Uani 0.475(5) 1 d PDU A 1
H24A H 1.0925 1.0748 0.5964 0.059 Uiso 0.475(5) 1 calc PR A 1
H24B H 1.1902 0.9421 0.5818 0.059 Uiso 0.475(5) 1 calc PR A 1
C25 C 1.0525(7) 1.0361(14) 0.54860(16) 0.056(2) Uani 0.475(5) 1 d PDU A 1
H25A H 1.0048 1.1600 0.5448 0.067 Uiso 0.475(5) 1 calc PR A 1
H25B H 1.0994 1.0168 0.5310 0.067 Uiso 0.475(5) 1 calc PR A 1
C26 C 0.968(2) 0.858(4) 0.5502(4) 0.066(5) Uani 0.475(5) 1 d PDU A 1
H26A H 1.0167 0.7379 0.5563 0.079 Uiso 0.475(5) 1 calc PR A 1
H26B H 0.9170 0.8848 0.5667 0.079 Uiso 0.475(5) 1 calc PR A 1
C27 C 0.8892(7) 0.8116(14) 0.52075(17) 0.059(2) Uani 0.475(5) 1 d PDU A 1
H27A H 0.8406 0.9320 0.5149 0.071 Uiso 0.475(5) 1 calc PR A 1
H27B H 0.9409 0.7875 0.5043 0.071 Uiso 0.475(5) 1 calc PR A 1
C28 C 0.807(2) 0.637(4) 0.5217(5) 0.061(5) Uani 0.475(5) 1 d PDU A 1
H28A H 0.7504 0.6671 0.5367 0.073 Uiso 0.475(5) 1 calc PR A 1
H28B H 0.8550 0.5196 0.5296 0.073 Uiso 0.475(5) 1 calc PR A 1
C29 C 0.7372(7) 0.5776(14) 0.49199(16) 0.056(2) Uani 0.475(5) 1 d PDU A 1
H29A H 0.7938 0.5537 0.4767 0.067 Uiso 0.475(5) 1 calc PR A 1
H29B H 0.6866 0.6929 0.4846 0.067 Uiso 0.475(5) 1 calc PR A 1
C30 C 0.659(2) 0.396(5) 0.4924(5) 0.058(5) Uani 0.475(5) 1 d PDU A 1
H30A H 0.6023 0.4177 0.5079 0.069 Uiso 0.475(5) 1 calc PR A 1
H30B H 0.7087 0.2791 0.4991 0.069 Uiso 0.475(5) 1 calc PR A 1
C31 C 0.5881(9) 0.3483(16) 0.4619(2) 0.070(3) Uani 0.475(5) 1 d PDU A 1
H31A H 0.6439 0.3186 0.4466 0.084 Uiso 0.475(5) 1 calc PR A 1
H31B H 0.5406 0.4673 0.4546 0.084 Uiso 0.475(5) 1 calc PR A 1
C32 C 0.5048(19) 0.170(3) 0.4640(7) 0.074(5) Uani 0.475(5) 1 d PDU A 1
H32A H 0.5512 0.0519 0.4715 0.111 Uiso 0.475(5) 1 calc PR A 1
H32B H 0.4632 0.1412 0.4435 0.111 Uiso 0.475(5) 1 calc PR A 1
H32C H 0.4464 0.2013 0.4783 0.111 Uiso 0.475(5) 1 calc PR A 1
C22' C 1.3021(14) 1.291(3) 0.6043(2) 0.056(4) Uani 0.525(5) 1 d PDU A 2
H22C H 1.2726 1.4133 0.5931 0.067 Uiso 0.525(5) 1 calc PR A 2
H22D H 1.3901 1.3000 0.6079 0.067 Uiso 0.525(5) 1 calc PR A 2
C23' C 1.2683(7) 1.1105(14) 0.58456(16) 0.060(2) Uani 0.525(5) 1 d PDU A 2
H23C H 1.2957 0.9882 0.5961 0.072 Uiso 0.525(5) 1 calc PR A 2
H23D H 1.3105 1.1171 0.5659 0.072 Uiso 0.525(5) 1 calc PR A 2
C24' C 1.1333(14) 1.092(3) 0.5745(4) 0.054(5) Uani 0.525(5) 1 d PDU A 2
H24C H 1.1073 1.2028 0.5602 0.065 Uiso 0.525(5) 1 calc PR A 2
H24D H 1.0893 1.1037 0.5928 0.065 Uiso 0.525(5) 1 calc PR A 2
C25' C 1.1041(6) 0.8874(13) 0.55832(17) 0.061(2) Uani 0.525(5) 1 d PDU A 2
H25C H 1.1478 0.8787 0.5399 0.073 Uiso 0.525(5) 1 calc PR A 2
H25D H 1.1336 0.7783 0.5726 0.073 Uiso 0.525(5) 1 calc PR A 2
C26' C 0.9741(16) 0.854(3) 0.5484(3) 0.049(4) Uani 0.525(5) 1 d PDU A 2
H26C H 0.9314 0.8534 0.5670 0.059 Uiso 0.525(5) 1 calc PR A 2
H26D H 0.9435 0.9680 0.5354 0.059 Uiso 0.525(5) 1 calc PR A 2
C27' C 0.9447(6) 0.6650(13) 0.53107(16) 0.064(2) Uani 0.525(5) 1 d PDU A 2
H27C H 0.9894 0.6656 0.5128 0.077 Uiso 0.525(5) 1 calc PR A 2
H27D H 0.9758 0.5520 0.5443 0.077 Uiso 0.525(5) 1 calc PR A 2
C28' C 0.8184(15) 0.620(3) 0.5201(4) 0.052(4) Uani 0.525(5) 1 d PDU A 2
H28C H 0.7745 0.6100 0.5384 0.063 Uiso 0.525(5) 1 calc PR A 2
H28D H 0.7855 0.7369 0.5080 0.063 Uiso 0.525(5) 1 calc PR A 2
C29' C 0.7906(6) 0.4379(13) 0.50109(16) 0.061(2) Uani 0.525(5) 1 d PDU A 2
H29C H 0.8208 0.3203 0.5134 0.073 Uiso 0.525(5) 1 calc PR A 2
H29D H 0.8363 0.4455 0.4831 0.073 Uiso 0.525(5) 1 calc PR A 2
C30' C 0.6621(19) 0.398(5) 0.4893(5) 0.061(4) Uani 0.525(5) 1 d PDU A 2
H30C H 0.6153 0.3867 0.5070 0.073 Uiso 0.525(5) 1 calc PR A 2
H30D H 0.6307 0.5138 0.4767 0.073 Uiso 0.525(5) 1 calc PR A 2
C31' C 0.6445(7) 0.2117(16) 0.4703(2) 0.088(3) Uani 0.525(5) 1 d PDU A 2
H31C H 0.6741 0.0962 0.4832 0.105 Uiso 0.525(5) 1 calc PR A 2
H31D H 0.6943 0.2215 0.4531 0.105 Uiso 0.525(5) 1 calc PR A 2
C32' C 0.5157(15) 0.167(4) 0.4567(6) 0.106(8) Uani 0.525(5) 1 d PDU A 2
H32D H 0.4658 0.1497 0.4734 0.159 Uiso 0.525(5) 1 calc PR A 2
H32E H 0.5139 0.0444 0.4443 0.159 Uiso 0.525(5) 1 calc PR A 2
H32F H 0.4852 0.2795 0.4436 0.159 Uiso 0.525(5) 1 calc PR A 2
O7 O 0.6153(2) 0.2252(4) 0.35608(6) 0.0708(8) Uani 1 1 d D . .
H7C H 0.668(3) 0.353(4) 0.3559(8) 0.085 Uiso 1 1 d D . .
H7D H 0.673(3) 0.101(4) 0.3571(8) 0.085 Uiso 1 1 d D . .
O8 O 0.8584(2) 0.2317(4) 0.26468(5) 0.0461(6) Uani 1 1 d . . .
H8C H 0.875(3) 0.355(5) 0.2771(7) 0.055 Uiso 1 1 d . . .
H8D H 0.822(3) 0.283(4) 0.2477(7) 0.055 Uiso 1 1 d . . .
O9 O 0.89508(19) 0.5458(3) 0.30453(5) 0.0464(6) Uani 1 1 d . . .
H9C H 0.863(3) 0.674(5) 0.2976(7) 0.056 Uiso 1 1 d . . .
H9D H 0.854(3) 0.578(4) 0.3215(7) 0.056 Uiso 1 1 d . . .
O10 O 0.7729(2) 0.8941(4) 0.28818(5) 0.0479(7) Uani 1 1 d . . .
H10C H 0.802(3) 1.029(5) 0.2811(7) 0.058 Uiso 1 1 d . . .
H10D H 0.767(3) 0.892(5) 0.3049(7) 0.058 Uiso 1 1 d . . .

loop_
_atom_site_aniso_label
_atom_site_aniso_U_11
_atom_site_aniso_U_22
_atom_site_aniso_U_33
_atom_site_aniso_U_23
_atom_site_aniso_U_13
_atom_site_aniso_U_12
N1 0.0239(15) 0.0356(17) 0.0302(14) 0.0029(13) 0.0062(11) -0.0028(13)
O1 0.0579(16) 0.0462(16) 0.0560(15) 0.0177(13) -0.0037(12) -0.0028(13)
O2 0.0507(15) 0.0536(16) 0.0645(16) 0.0253(13) -0.0086(13) 0.0042(14)
O3 0.0380(13) 0.0463(14) 0.0388(12) 0.0157(11) 0.0104(10) 0.0101(12)
O4 0.0340(13) 0.0510(16) 0.0510(13) 0.0086(12) 0.0152(10) -0.0084(12)
C1 0.071(3) 0.048(2) 0.040(2) 0.0079(19) -0.0062(19) -0.002(2)
C2 0.054(2) 0.032(2) 0.0326(18) 0.0032(17) 0.0019(17) -0.0053(19)
C3 0.046(2) 0.041(2) 0.0336(18) 0.0068(17) -0.0050(16) 0.0031(19)
C4 0.0336(19) 0.043(2) 0.0379(18) 0.0030(17) 0.0027(15) -0.0002(17)
C5 0.0320(19) 0.0319(19) 0.0271(16) -0.0027(15) 0.0006(14) -0.0041(16)
C6 0.039(2) 0.0313(19) 0.0293(16) -0.0012(16) 0.0028(15) -0.0012(17)
C7 0.039(2) 0.036(2) 0.0431(19) -0.0016(18) 0.0077(16) -0.0016(18)
C8 0.0315(19) 0.041(2) 0.0452(19) -0.0004(17) 0.0026(15) 0.0004(17)
C9 0.0249(17) 0.049(2) 0.0432(18) 0.0099(17) 0.0090(14) 0.0017(17)
C10 0.0228(17) 0.0353(19) 0.0259(16) -0.0012(15) 0.0002(13) 0.0022(16)
C11 0.0243(18) 0.039(2) 0.0355(17) -0.0026(16) -0.0006(14) 0.0070(16)
C12 0.0270(19) 0.040(2) 0.0254(16) -0.0018(15) 0.0015(14) -0.0032(17)
C13 0.0189(17) 0.037(2) 0.0221(15) -0.0029(15) 0.0015(13) 0.0011(15)
C14 0.0323(19) 0.033(2) 0.0258(16) 0.0003(15) 0.0042(14) 0.0033(16)
C15 0.0287(18) 0.037(2) 0.0272(16) -0.0040(15) 0.0078(14) -0.0001(17)
C16 0.038(2) 0.038(2) 0.0265(16) -0.0032(16) 0.0073(15) -0.0073(18)
C17 0.0321(19) 0.043(2) 0.0391(18) 0.0018(17) 0.0081(15) -0.0063(18)
C18 0.0279(19) 0.053(2) 0.0398(18) 0.0006(18) 0.0043(15) -0.0003(18)
C19 0.051(2) 0.072(3) 0.040(2) 0.018(2) 0.0025(17) 0.012(2)
C20 0.050(2) 0.064(3) 0.093(3) 0.019(2) 0.035(2) -0.008(2)
O5 0.0393(13) 0.0440(14) 0.0393(12) -0.0006(12) 0.0066(10) -0.0039(12)
O6 0.0505(15) 0.0464(16) 0.0607(15) 0.0063(13) 0.0155(12) 0.0059(13)
C21 0.0277(19) 0.046(2) 0.0390(19) -0.0014(19) 0.0045(15) -0.0040(19)
C22 0.051(9) 0.066(10) 0.049(7) 0.007(8) 0.026(6) -0.025(8)
C23 0.067(6) 0.070(6) 0.044(4) 0.004(5) 0.025(4) -0.010(5)
C24 0.049(7) 0.048(7) 0.051(9) 0.001(6) 0.004(6) 0.007(5)
C25 0.058(5) 0.075(6) 0.037(4) -0.005(4) 0.016(4) 0.007(4)
C26 0.061(9) 0.071(10) 0.065(9) -0.028(8) 0.003(7) 0.009(7)
C27 0.058(5) 0.074(6) 0.048(5) -0.005(5) 0.015(4) 0.000(4)
C28 0.070(9) 0.076(10) 0.036(8) -0.006(7) 0.000(7) -0.001(8)
C29 0.054(5) 0.075(6) 0.036(4) 0.007(4) 0.002(4) 0.006(4)
C30 0.051(9) 0.077(10) 0.045(8) 0.008(7) 0.006(6) 0.001(7)
C31 0.069(7) 0.080(7) 0.061(5) -0.005(5) 0.003(5) -0.008(5)
C32 0.081(10) 0.072(10) 0.069(12) -0.010(7) 0.007(6) -0.010(7)
C22' 0.060(9) 0.065(8) 0.044(7) -0.005(7) 0.017(6) 0.004(7)
C23' 0.061(5) 0.084(6) 0.041(4) -0.007(4) 0.028(4) -0.007(5)
C24' 0.061(7) 0.082(10) 0.021(5) -0.005(6) 0.017(5) -0.003(7)
C25' 0.067(5) 0.071(5) 0.048(4) -0.011(4) 0.014(4) 0.001(4)
C26' 0.056(7) 0.067(8) 0.025(6) 0.011(6) 0.012(5) 0.007(7)
C27' 0.071(5) 0.077(6) 0.045(4) -0.016(4) 0.011(4) 0.001(4)
C28' 0.053(6) 0.065(8) 0.040(8) 0.007(6) 0.011(5) 0.013(6)
C29' 0.065(5) 0.074(6) 0.046(4) -0.006(4) 0.010(4) -0.005(4)
C30' 0.058(8) 0.072(9) 0.052(9) 0.005(7) 0.009(7) 0.010(7)
C31' 0.065(6) 0.098(7) 0.098(7) -0.035(6) 0.007(5) -0.012(5)
C32' 0.071(9) 0.161(15) 0.078(14) -0.029(8) -0.026(10) 0.014(9)
O7 0.0424(16) 0.0481(17) 0.121(2) -0.0038(17) 0.0042(15) -0.0046(13)
O8 0.0531(15) 0.0437(16) 0.0406(14) 0.0009(12) 0.0017(11) 0.0012(13)
O9 0.0490(15) 0.0482(16) 0.0422(13) -0.0005(13) 0.0062(11) 0.0105(12)
O10 0.0569(15) 0.0485(16) 0.0377(13) 0.0032(14) 0.0023(13) -0.0017(13)

loop_
_atom_type_symbol
_atom_type_description
_atom_type_scat_dispersion_real
_atom_type_scat_dispersion_imag
_atom_type_scat_source
C C 0.0033 0.0016 'International Tables Vol C Tables 4.2.6.8 and 6.1.1.4'
H H 0.0000 0.0000 'International Tables Vol C Tables 4.2.6.8 and 6.1.1.4'
N N 0.0061 0.0033 'International Tables Vol C Tables 4.2.6.8 and 6.1.1.4'
O O 0.0106 0.0060 'International Tables Vol C Tables 4.2.6.8 and 6.1.1.4'

loop_
_geom_angle_atom_site_label_1
_geom_angle_atom_site_label_2
_geom_angle_atom_site_label_3
_geom_angle
C14 N1 C10 123.1(2)
C14 N1 C9 118.1(2)
C10 N1 C9 118.6(2)
C2 O1 C1 106.4(3)
C3 O2 C1 106.3(2)
C15 O3 C19 120.7(2)
C16 O4 C20 118.5(2)
O2 C1 O1 107.5(2)
O1 C2 C7 128.8(3)
O1 C2 C3 110.2(3)
C7 C2 C3 121.0(3)
C4 C3 O2 127.9(3)
C4 C3 C2 123.0(3)
O2 C3 C2 109.1(3)
C3 C4 C5 116.5(3)
C6 C5 C4 120.1(3)
C6 C5 C10 121.0(3)
C4 C5 C10 118.9(3)
C7 C6 C5 121.6(3)
C7 C6 C8 120.6(3)
C5 C6 C8 117.8(3)
C2 C7 C6 117.7(3)
C9 C8 C6 109.9(2)
N1 C9 C8 110.9(2)
C11 C10 N1 116.0(3)
C11 C10 C5 126.0(3)
N1 C10 C5 117.9(3)
C10 C11 C12 123.2(3)
C11 C12 C18 123.4(3)
C11 C12 C13 118.8(3)
C18 C12 C13 117.8(3)
C15 C13 C14 121.3(3)
C15 C13 C12 121.5(3)
C14 C13 C12 117.2(3)
N1 C14 C13 121.7(3)
O3 C15 C16 124.9(3)
O3 C15 C13 116.0(3)
C16 C15 C13 119.0(3)
O4 C16 C15 117.8(3)
O4 C16 C17 123.2(3)
C15 C16 C17 119.0(3)
C18 C17 C16 121.9(3)
C17 C18 C12 120.8(3)
O6 C21 O5 124.3(3)
O6 C21 C22' 114.4(9)
O5 C21 C22' 121.3(8)
O6 C21 C22 120.5(9)
O5 C21 C22 115.3(9)
C22' C21 C22 6.5(17)
C23 C22 C21 112.7(10)
C22 C23 C24 111.9(11)
C23 C24 C25 111.6(15)
C26 C25 C24 112.7(12)
C27 C26 C25 115.6(15)
C28 C27 C26 116.6(13)
C27 C28 C29 117.0(17)
C28 C29 C30 117.3(14)
C29 C30 C31 115(2)
C30 C31 C32 112.5(15)
C23' C22' C21 113.0(9)
C22' C23' C24' 113.9(11)
C23' C24' C25' 110.6(14)
C26' C25' C24' 114.4(12)
C27' C26' C25' 115.4(16)
C28' C27' C26' 119.2(12)
C29' C28' C27' 118.7(16)
C28' C29' C30' 118.0(13)
C31' C30' C29' 113.5(19)
C30' C31' C32' 115.8(15)

loop_
_geom_bond_atom_site_label_1
_geom_bond_atom_site_label_2
_geom_bond_distance
N1 C14 1.330(3)
N1 C10 1.405(3)
N1 C9 1.490(3)
O1 C2 1.364(3)
O1 C1 1.446(4)
O2 C3 1.389(3)
O2 C1 1.431(4)
O3 C15 1.374(3)
O3 C19 1.427(3)
O4 C16 1.364(3)
O4 C20 1.433(3)
C2 C7 1.376(4)
C2 C3 1.393(4)
C3 C4 1.360(4)
C4 C5 1.435(4)
C5 C6 1.394(4)
C5 C10 1.457(4)
C6 C7 1.391(4)
C6 C8 1.511(4)
C8 C9 1.498(4)
C10 C11 1.368(3)
C11 C12 1.404(4)
C12 C18 1.410(4)
C12 C13 1.416(4)
C13 C15 1.405(4)
C13 C14 1.407(4)
C15 C16 1.393(4)
C16 C17 1.419(4)
C17 C18 1.349(4)
O5 C21 1.261(4)
O6 C21 1.259(4)
C21 C22' 1.509(9)
C21 C22 1.521(10)
C22 C23 1.519(14)
C23 C24 1.548(15)
C24 C25 1.553(15)
C25 C26 1.525(15)
C26 C27 1.515(14)
C27 C28 1.492(16)
C28 C29 1.493(15)
C29 C30 1.501(19)
C30 C31 1.506(18)
C31 C32 1.528(14)
C22' C23' 1.504(12)
C23' C24' 1.544(14)
C24' C25' 1.555(14)
C25' C26' 1.501(14)
C26' C27' 1.486(15)
C27' C28' 1.484(14)
C28' C29' 1.484(14)
C29' C30' 1.509(17)
C30' C31' 1.494(17)
C31' C32' 1.538(13)
